data_7241700
loop_
_publ_author_name
'Zhang, Ming-Zhong'
'Liu, Long'
'Gou, Quan'
'Wang, Qi'
'Li, Yi'
'Li, Wan-Ting'
'Luo, Fei'
'Yuan, Min'
'Chen, Tieqiao'
'He, Wei-Min'

_publ_section_title
;
 Synthesis of hydroxyl-containing oxindoles and 3,4-dihydroquinolin-2-ones
 through oxone-mediated cascade arylhydroxylation of activated alkenes
;
_journal_issue 23
_journal_name_full 'Green Chemistry'
_journal_page_first 8369
_journal_page_last 8374
_journal_paper_doi 10.1039/D0GC02205E
_journal_volume 22
_journal_year 2020
_chemical_formula_moiety '2(C16 H14 Cl N O2), 0.5(H4 O2)'
_chemical_formula_sum 'C32 H30 Cl2 N2 O5'
_chemical_formula_weight 593.48
_space_group_crystal_system monoclinic
_space_group_IT_number 15
_space_group_name_Hall '-C 2yc'
_space_group_name_H-M_alt 'C 1 2/c 1'
_atom_sites_solution_hydrogens mixed
_atom_sites_solution_primary dual
_audit_creation_date 2020-06-17
_audit_creation_method
;
Olex2 1.3
(compiled 2020.02.04 svn.rd84adfe8 for OlexSys, GUI svn.r6032)
;
_audit_update_record
;
2020-06-27 deposited with the CCDC.	2020-10-20 downloaded from the CCDC.
;
_cell_angle_alpha 90
_cell_angle_beta 103.357(8)
_cell_angle_gamma 90
_cell_formula_units_Z 4
_cell_length_a 16.8614(16)
_cell_length_b 19.0598(14)
_cell_length_c 8.8881(6)
_cell_measurement_reflns_used 2104
_cell_measurement_temperature 100.0(3)
_cell_measurement_theta_max 27.1000
_cell_measurement_theta_min 2.4920
_cell_volume 2779.1(4)
_computing_cell_refinement 'CrysAlisPro 1.171.38.43f (Rigaku OD, 2015)'
_computing_data_collection 'CrysAlisPro 1.171.38.43f (Rigaku OD, 2015)'
_computing_data_reduction 'CrysAlisPro 1.171.38.43f (Rigaku OD, 2015)'
_computing_molecular_graphics 'Olex2 1.3 (Dolomanov et al., 2009)'
_computing_publication_material 'Olex2 1.3 (Dolomanov et al., 2009)'
_computing_structure_refinement 'SHELXL 2018/3 (Sheldrick, 2015)'
_computing_structure_solution 'SHELXT 2014/5 (Sheldrick, 2014)'
_diffrn_ambient_environment N~2~
_diffrn_ambient_temperature 100.0(3)
_diffrn_detector 'CCD plate'
_diffrn_detector_area_resol_mean 5.2684
_diffrn_detector_type AtlasS2
_diffrn_measured_fraction_theta_full 1.000
_diffrn_measured_fraction_theta_max 0.832
_diffrn_measurement_details
;
List of Runs (angles in degrees, time in seconds):

  # Type    Start    End  Width  t~exp~   \w     \q     \k     \f   Frames
#--------------------------------------------------------------------------
  1  \w    -14.00  29.00   1.00    5.00    --  -11.59 -99.00-180.00   43
  2  \w    -46.00  58.00   1.00    5.00    --  -11.59  19.00-150.00  104
  3  \w     -1.00  51.00   1.00    5.00    --   11.74 -99.00   0.00   52
;
_diffrn_measurement_device 'four-circle diffractometer'
_diffrn_measurement_device_type 'SuperNova, Dual, Cu at zero, AtlasS2'
_diffrn_measurement_method '\w scans'
_diffrn_orient_matrix_type 'CrysAlisPro convention (1999,Acta A55,543-557)'
_diffrn_orient_matrix_UB_11 -0.0350772000
_diffrn_orient_matrix_UB_12 0.0186173000
_diffrn_orient_matrix_UB_13 -0.0395692000
_diffrn_orient_matrix_UB_21 -0.0194422000
_diffrn_orient_matrix_UB_22 -0.0321549000
_diffrn_orient_matrix_UB_23 -0.0263819000
_diffrn_orient_matrix_UB_31 -0.0161863000
_diffrn_orient_matrix_UB_32 -0.0016745000
_diffrn_orient_matrix_UB_33 0.0668521000
_diffrn_radiation_monochromator mirror
_diffrn_radiation_probe x-ray
_diffrn_radiation_type 'Mo K\a'
_diffrn_radiation_wavelength 0.71073
_diffrn_reflns_av_R_equivalents 0.1124
_diffrn_reflns_av_unetI/netI 0.1305
_diffrn_reflns_Laue_measured_fraction_full 1.000
_diffrn_reflns_Laue_measured_fraction_max 0.832
_diffrn_reflns_limit_h_max 23
_diffrn_reflns_limit_h_min -23
_diffrn_reflns_limit_k_max 22
_diffrn_reflns_limit_k_min -24
_diffrn_reflns_limit_l_max 10
_diffrn_reflns_limit_l_min -11
_diffrn_reflns_number 7169
_diffrn_reflns_point_group_measured_fraction_full 1.000
_diffrn_reflns_point_group_measured_fraction_max 0.832
_diffrn_reflns_theta_full 25.242
_diffrn_reflns_theta_max 29.613
_diffrn_reflns_theta_min 2.137
_diffrn_source 'micro-focus sealed X-ray tube'
_diffrn_source_type 'SuperNova (Mo) X-ray Source'
_exptl_absorpt_coefficient_mu 0.280
_exptl_absorpt_correction_T_max 1.00000
_exptl_absorpt_correction_T_min 0.50759
_exptl_absorpt_correction_type multi-scan
_exptl_absorpt_process_details
;
CrysAlisPro 1.171.38.43f (Rigaku Oxford Diffraction, 2015)
Empirical absorption correction using spherical harmonics,
 implemented in SCALE3 ABSPACK scaling algorithm.
;
_exptl_crystal_colour colourless
_exptl_crystal_colour_primary colourless
_exptl_crystal_density_diffrn 1.418
_exptl_crystal_description block
_exptl_crystal_F_000 1240
_exptl_crystal_size_max 0.14
_exptl_crystal_size_mid 0.13
_exptl_crystal_size_min 0.12
_refine_diff_density_max 0.608
_refine_diff_density_min -0.626
_refine_diff_density_rms 0.123
_refine_ls_extinction_method none
_refine_ls_goodness_of_fit_ref 1.015
_refine_ls_hydrogen_treatment constr
_refine_ls_matrix_type full
_refine_ls_number_parameters 191
_refine_ls_number_reflns 3264
_refine_ls_number_restraints 0
_refine_ls_restrained_S_all 1.015
_refine_ls_R_factor_all 0.1160
_refine_ls_R_factor_gt 0.0873
_refine_ls_shift/su_max 0.001
_refine_ls_shift/su_mean 0.000
_refine_ls_structure_factor_coef Fsqd
_refine_ls_weighting_details 'w=1/[\s^2^(Fo^2^)+(0.1152P)^2^] where P=(Fo^2^+2Fc^2^)/3'
_refine_ls_weighting_scheme calc
_refine_ls_wR_factor_gt 0.2041
_refine_ls_wR_factor_ref 0.2387
_reflns_Friedel_coverage 0.000
_reflns_number_gt 2140
_reflns_number_total 3264
_reflns_threshold_expression 'I > 2\s(I)'
_cod_data_source_file d0gc02205e2.cif
_cod_data_source_block 6_2
_cod_depositor_comments 'Adding full bibliography for 7241700.cif.'
_cod_database_code 7241700
_shelx_shelxl_version_number 2018/3
_shelx_space_group_comment
;
The symmetry employed for this shelxl refinement is uniquely defined
by the following loop, which should always be used as a source of
symmetry information in preference to the above space-group names.
They are only intended as comments.
;
_shelx_estimated_absorpt_t_max 0.967
_shelx_estimated_absorpt_t_min 0.962
_reflns_odcompleteness_completeness 99.97
_reflns_odcompleteness_iscentric 1
_reflns_odcompleteness_theta 26.32
_olex2_refinement_description
;
1. Fixed Uiso
 At 1.2 times of:
  All C(H) groups
 At 1.5 times of:
  All C(H,H,H) groups, All O(H) groups, All O(H,H) groups
2. Others
 Fixed Sof: H3A(0.5) H3B(0.5)
3.a Free rotating group:
 O3(H3A,H3B)
3.b Ternary CH refined with riding coordinates:
 C7(H7), C8(H8)
3.c Aromatic/amide H refined with riding coordinates:
 C1(H1A), C15(H15), C14(H14), C12(H12), C2(H2), C5(H5), C13(H13), C4(H4)
3.d Idealised Me refined as rotating group:
 C10(H10A,H10B,H10C)
3.e Idealised tetrahedral OH refined as rotating group:
 O1(H1)
;
_olex2_submission_special_instructions 'No special instructions were received'
_oxdiff_exptl_absorpt_empirical_details
;
Empirical correction (ABSPACK) includes:
- Absorption correction using spherical harmonics
- Frame scaling
- Detector area scaling
;
_oxdiff_exptl_absorpt_empirical_full_max 1.809
_oxdiff_exptl_absorpt_empirical_full_min 0.569

loop_
_space_group_symop_operation_xyz
'x, y, z'
'-x, y, -z+1/2'
'x+1/2, y+1/2, z'
'-x+1/2, y+1/2, -z+1/2'
'-x, -y, -z'
'x, -y, z-1/2'
'-x+1/2, -y+1/2, -z'
'x+1/2, -y+1/2, z-1/2'

loop_
_atom_site_label
_atom_site_type_symbol
_atom_site_fract_x
_atom_site_fract_y
_atom_site_fract_z
_atom_site_U_iso_or_equiv
_atom_site_adp_type
_atom_site_occupancy
_atom_site_site_symmetry_order
_atom_site_calc_flag
_atom_site_refinement_flags_posn
_atom_site_refinement_flags_adp
_atom_site_refinement_flags_occupancy
_atom_site_disorder_assembly
_atom_site_disorder_group
Cl1 Cl 0.62383(6) 1.00248(4) 0.30487(10) 0.0366(3) Uani 1 1 d . . . . .
O1 O 0.59398(14) 0.66740(12) 0.4669(2) 0.0217(5) Uani 1 1 d . . . . .
H1 H 0.563196 0.634851 0.433159 0.033 Uiso 1 1 calc R U . . .
O2 O 0.58981(15) 0.55883(11) 0.6588(2) 0.0262(6) Uani 1 1 d . . . . .
O3 O 0.500000 0.44070(16) 0.750000 0.0262(8) Uani 1 2 d GS T P . .
H3A H 0.529064 0.472207 0.721422 0.039 Uiso 0.5 1 d G U P . .
H3B H 0.462207 0.463281 0.777468 0.039 Uiso 0.5 1 d G U P . .
N1 N 0.62286(16) 0.62669(13) 0.8749(3) 0.0194(6) Uani 1 1 d . . . . .
C1 C 0.7137(2) 0.83486(16) 0.5563(3) 0.0188(7) Uani 1 1 d . . . . .
H1A H 0.764283 0.813597 0.590636 0.023 Uiso 1 1 calc R U . . .
C7 C 0.65294(18) 0.73819(15) 0.6883(3) 0.0157(6) Uani 1 1 d . . . . .
H7 H 0.706838 0.718046 0.692011 0.019 Uiso 1 1 calc R U . . .
C15 C 0.65588(19) 0.81739(17) 0.9222(3) 0.0201(7) Uani 1 1 d . . . . .
H15 H 0.668243 0.855485 0.866317 0.024 Uiso 1 1 calc R U . . .
C11 C 0.62977(18) 0.69485(16) 0.9410(3) 0.0171(6) Uani 1 1 d . . . . .
C16 C 0.64630(17) 0.75156(16) 0.8536(3) 0.0166(6) Uani 1 1 d . . . . .
C6 C 0.64495(19) 0.80444(15) 0.5924(3) 0.0161(6) Uani 1 1 d . . . . .
C8 C 0.58872(18) 0.68276(16) 0.6198(3) 0.0168(6) Uani 1 1 d . . . . .
H8 H 0.534496 0.701895 0.617341 0.020 Uiso 1 1 calc R U . . .
C9 C 0.60121(18) 0.61687(17) 0.7198(3) 0.0190(7) Uani 1 1 d . . . . .
C14 C 0.6474(2) 0.82762(18) 1.0727(3) 0.0217(7) Uani 1 1 d . . . . .
H14 H 0.655233 0.871924 1.117485 0.026 Uiso 1 1 calc R U . . .
C12 C 0.61907(19) 0.70534(17) 1.0912(3) 0.0205(7) Uani 1 1 d . . . . .
H12 H 0.606447 0.667550 1.147604 0.025 Uiso 1 1 calc R U . . .
C2 C 0.7080(2) 0.89602(17) 0.4704(3) 0.0228(7) Uani 1 1 d . . . . .
H2 H 0.754189 0.915715 0.447179 0.027 Uiso 1 1 calc R U . . .
C5 C 0.5700(2) 0.83853(17) 0.5425(3) 0.0231(7) Uani 1 1 d . . . . .
H5 H 0.523827 0.819984 0.568122 0.028 Uiso 1 1 calc R U . . .
C13 C 0.62720(19) 0.77149(18) 1.1554(3) 0.0215(7) Uani 1 1 d . . . . .
H13 H 0.619125 0.778435 1.254304 0.026 Uiso 1 1 calc R U . . .
C4 C 0.5635(2) 0.89973(17) 0.4553(3) 0.0252(7) Uani 1 1 d . . . . .
H4 H 0.513314 0.921771 0.421536 0.030 Uiso 1 1 calc R U . . .
C3 C 0.6328(2) 0.92732(17) 0.4196(3) 0.0242(7) Uani 1 1 d . . . . .
C10 C 0.6336(2) 0.56469(18) 0.9742(4) 0.0302(8) Uani 1 1 d . . . . .
H10A H 0.672261 0.574835 1.069289 0.045 Uiso 1 1 calc R U . . .
H10B H 0.653394 0.526506 0.922616 0.045 Uiso 1 1 calc R U . . .
H10C H 0.582321 0.551999 0.995925 0.045 Uiso 1 1 calc R U . . .

loop_
_atom_site_aniso_label
_atom_site_aniso_U_11
_atom_site_aniso_U_22
_atom_site_aniso_U_33
_atom_site_aniso_U_23
_atom_site_aniso_U_13
_atom_site_aniso_U_12
Cl1 0.0567(7) 0.0180(5) 0.0319(5) 0.0089(3) 0.0036(5) -0.0057(4)
O1 0.0294(13) 0.0228(13) 0.0148(10) -0.0045(9) 0.0091(9) -0.0098(10)
O2 0.0398(14) 0.0177(12) 0.0229(11) -0.0040(9) 0.0112(10) -0.0052(10)
O3 0.034(2) 0.0202(17) 0.0271(17) 0.000 0.0136(15) 0.000
N1 0.0260(14) 0.0147(14) 0.0181(12) 0.0035(10) 0.0066(11) -0.0009(11)
C1 0.0240(16) 0.0177(16) 0.0150(13) -0.0006(12) 0.0052(12) -0.0010(12)
C7 0.0198(15) 0.0153(15) 0.0142(13) -0.0004(11) 0.0085(12) -0.0019(12)
C15 0.0226(16) 0.0189(15) 0.0182(14) 0.0015(12) 0.0032(12) 0.0015(13)
C11 0.0155(14) 0.0197(17) 0.0151(13) -0.0025(12) 0.0013(11) -0.0014(11)
C16 0.0152(15) 0.0200(16) 0.0149(13) 0.0013(12) 0.0043(12) 0.0007(12)
C6 0.0247(16) 0.0153(15) 0.0090(12) -0.0005(11) 0.0048(11) -0.0016(12)
C8 0.0171(15) 0.0179(15) 0.0163(13) -0.0013(12) 0.0060(12) 0.0000(12)
C9 0.0196(15) 0.0197(16) 0.0207(14) 0.0001(13) 0.0109(12) -0.0013(12)
C14 0.0242(17) 0.0216(17) 0.0180(14) -0.0025(13) 0.0025(12) 0.0052(13)
C12 0.0233(17) 0.0236(17) 0.0155(13) 0.0050(12) 0.0065(12) 0.0000(13)
C2 0.0282(18) 0.0199(17) 0.0221(15) -0.0039(13) 0.0092(13) -0.0093(13)
C5 0.0248(17) 0.0238(18) 0.0212(14) -0.0030(13) 0.0065(13) -0.0031(13)
C13 0.0195(16) 0.0291(17) 0.0159(13) -0.0014(13) 0.0040(12) 0.0000(13)
C4 0.0295(18) 0.0220(18) 0.0222(15) -0.0001(13) 0.0023(14) 0.0020(14)
C3 0.043(2) 0.0140(16) 0.0145(14) -0.0008(12) 0.0046(14) -0.0036(14)
C10 0.048(2) 0.0205(18) 0.0214(16) 0.0056(13) 0.0071(15) -0.0001(15)

loop_
_atom_type_symbol
_atom_type_description
_atom_type_scat_dispersion_real
_atom_type_scat_dispersion_imag
_atom_type_scat_source
C C 0.0033 0.0016 'International Tables Vol C Tables 4.2.6.8 and 6.1.1.4'
H H 0.0000 0.0000 'International Tables Vol C Tables 4.2.6.8 and 6.1.1.4'
Cl Cl 0.1484 0.1585 'International Tables Vol C Tables 4.2.6.8 and 6.1.1.4'
N N 0.0061 0.0033 'International Tables Vol C Tables 4.2.6.8 and 6.1.1.4'
O O 0.0106 0.0060 'International Tables Vol C Tables 4.2.6.8 and 6.1.1.4'

loop_
_geom_angle_atom_site_label_1
_geom_angle_atom_site_label_2
_geom_angle_atom_site_label_3
_geom_angle
_geom_angle_site_symmetry_1
_geom_angle_site_symmetry_3
_geom_angle_publ_flag
C8 O1 H1 109.5 . . ?
H3A O3 H3A 90.1 . 2_656 ?
H3A O3 H3B 15.1 . 2_656 ?
H3A O3 H3B 104.5 . . ?
H3A O3 H3B 104.5 2_656 2_656 ?
H3B O3 H3A 15.1 . 2_656 ?
H3B O3 H3B 119.2 . 2_656 ?
C11 N1 C10 120.2(2) . . ?
C9 N1 C11 121.6(2) . . ?
C9 N1 C10 118.0(3) . . ?
C6 C1 H1A 119.3 . . ?
C2 C1 H1A 119.3 . . ?
C2 C1 C6 121.3(3) . . ?
C16 C7 H7 107.9 . . ?
C16 C7 C8 107.2(2) . . ?
C6 C7 H7 107.9 . . ?
C6 C7 C16 112.8(2) . . ?
C6 C7 C8 112.9(2) . . ?
C8 C7 H7 107.9 . . ?
C16 C15 H15 119.3 . . ?
C16 C15 C14 121.4(3) . . ?
C14 C15 H15 119.3 . . ?
C16 C11 N1 119.1(2) . . ?
C16 C11 C12 120.3(3) . . ?
C12 C11 N1 120.5(3) . . ?
C15 C16 C7 123.3(3) . . ?
C15 C16 C11 118.3(3) . . ?
C11 C16 C7 118.4(3) . . ?
C1 C6 C7 120.3(3) . . ?
C1 C6 C5 118.1(3) . . ?
C5 C6 C7 121.5(3) . . ?
O1 C8 C7 109.2(2) . . ?
O1 C8 H8 108.8 . . ?
O1 C8 C9 111.1(2) . . ?
C7 C8 H8 108.8 . . ?
C9 C8 C7 110.2(2) . . ?
C9 C8 H8 108.8 . . ?
O2 C9 N1 123.5(3) . . ?
O2 C9 C8 119.9(3) . . ?
N1 C9 C8 116.6(3) . . ?
C15 C14 H14 120.2 . . ?
C13 C14 C15 119.6(3) . . ?
C13 C14 H14 120.2 . . ?
C11 C12 H12 119.9 . . ?
C13 C12 C11 120.2(3) . . ?
C13 C12 H12 119.9 . . ?
C1 C2 H2 120.5 . . ?
C3 C2 C1 119.1(3) . . ?
C3 C2 H2 120.5 . . ?
C6 C5 H5 119.5 . . ?
C4 C5 C6 121.0(3) . . ?
C4 C5 H5 119.5 . . ?
C14 C13 H13 120.0 . . ?
C12 C13 C14 120.1(3) . . ?
C12 C13 H13 120.0 . . ?
C5 C4 H4 120.5 . . ?
C3 C4 C5 119.0(3) . . ?
C3 C4 H4 120.5 . . ?
C2 C3 Cl1 119.7(3) . . ?
C2 C3 C4 121.5(3) . . ?
C4 C3 Cl1 118.8(3) . . ?
N1 C10 H10A 109.5 . . ?
N1 C10 H10B 109.5 . . ?
N1 C10 H10C 109.5 . . ?
H10A C10 H10B 109.5 . . ?
H10A C10 H10C 109.5 . . ?
H10B C10 H10C 109.5 . . ?

loop_
_geom_bond_atom_site_label_1
_geom_bond_atom_site_label_2
_geom_bond_distance
_geom_bond_site_symmetry_2
_geom_bond_publ_flag
Cl1 C3 1.745(3) . ?
O1 H1 0.8200 . ?
O1 C8 1.413(3) . ?
O2 C9 1.228(4) . ?
O3 H3A 0.8501 . ?
O3 H3A 0.85(11) 2_656 ?
O3 H3B 0.85(9) 2_656 ?
O3 H3B 0.8501 . ?
N1 C11 1.419(4) . ?
N1 C9 1.355(4) . ?
N1 C10 1.461(4) . ?
C1 H1A 0.9300 . ?
C1 C6 1.398(4) . ?
C1 C2 1.384(4) . ?
C7 H7 0.9800 . ?
C7 C16 1.521(4) . ?
C7 C6 1.512(4) . ?
C7 C8 1.535(4) . ?
C15 H15 0.9300 . ?
C15 C16 1.388(4) . ?
C15 C14 1.392(4) . ?
C11 C16 1.396(4) . ?
C11 C12 1.402(4) . ?
C6 C5 1.399(4) . ?
C8 H8 0.9800 . ?
C8 C9 1.525(4) . ?
C14 H14 0.9300 . ?
C14 C13 1.384(5) . ?
C12 H12 0.9300 . ?
C12 C13 1.377(4) . ?
C2 H2 0.9300 . ?
C2 C3 1.379(5) . ?
C5 H5 0.9300 . ?
C5 C4 1.391(4) . ?
C13 H13 0.9300 . ?
C4 H4 0.9300 . ?
C4 C3 1.384(5) . ?
C10 H10A 0.9600 . ?
C10 H10B 0.9600 . ?
C10 H10C 0.9600 . ?

loop_
_geom_torsion_atom_site_label_1
_geom_torsion_atom_site_label_2
_geom_torsion_atom_site_label_3
_geom_torsion_atom_site_label_4
_geom_torsion
_geom_torsion_site_symmetry_1
_geom_torsion_site_symmetry_2
_geom_torsion_site_symmetry_3
_geom_torsion_site_symmetry_4
_geom_torsion_publ_flag
O1 C8 C9 O2 -21.6(4) . . . . ?
O1 C8 C9 N1 160.0(3) . . . . ?
N1 C11 C16 C7 2.4(4) . . . . ?
N1 C11 C16 C15 -177.6(3) . . . . ?
N1 C11 C12 C13 178.9(3) . . . . ?
C1 C6 C5 C4 2.0(4) . . . . ?
C1 C2 C3 Cl1 -177.5(2) . . . . ?
C1 C2 C3 C4 1.3(4) . . . . ?
C7 C6 C5 C4 179.5(3) . . . . ?
C7 C8 C9 O2 -142.7(3) . . . . ?
C7 C8 C9 N1 38.9(3) . . . . ?
C15 C14 C13 C12 2.8(5) . . . . ?
C11 N1 C9 O2 -175.4(3) . . . . ?
C11 N1 C9 C8 2.9(4) . . . . ?
C11 C12 C13 C14 -1.1(5) . . . . ?
C16 C7 C6 C1 105.0(3) . . . . ?
C16 C7 C6 C5 -72.4(3) . . . . ?
C16 C7 C8 O1 -178.6(2) . . . . ?
C16 C7 C8 C9 -56.3(3) . . . . ?
C16 C15 C14 C13 -1.4(5) . . . . ?
C16 C11 C12 C13 -1.9(5) . . . . ?
C6 C1 C2 C3 0.0(4) . . . . ?
C6 C7 C16 C15 -17.7(4) . . . . ?
C6 C7 C16 C11 162.3(3) . . . . ?
C6 C7 C8 O1 56.5(3) . . . . ?
C6 C7 C8 C9 178.8(2) . . . . ?
C6 C5 C4 C3 -0.8(4) . . . . ?
C8 C7 C16 C15 -142.6(3) . . . . ?
C8 C7 C16 C11 37.5(4) . . . . ?
C8 C7 C6 C1 -133.2(3) . . . . ?
C8 C7 C6 C5 49.3(3) . . . . ?
C9 N1 C11 C16 -25.3(4) . . . . ?
C9 N1 C11 C12 153.8(3) . . . . ?
C14 C15 C16 C7 178.4(3) . . . . ?
C14 C15 C16 C11 -1.6(4) . . . . ?
C12 C11 C16 C7 -176.8(3) . . . . ?
C12 C11 C16 C15 3.2(4) . . . . ?
C2 C1 C6 C7 -179.1(3) . . . . ?
C2 C1 C6 C5 -1.6(4) . . . . ?
C5 C4 C3 Cl1 177.9(2) . . . . ?
C5 C4 C3 C2 -0.9(5) . . . . ?
C10 N1 C11 C16 158.9(3) . . . . ?
C10 N1 C11 C12 -21.9(4) . . . . ?
C10 N1 C9 O2 0.4(5) . . . . ?
C10 N1 C9 C8 178.7(3) . . . . ?
